data_4302314
loop_
_publ_author_name
'Costes, Jean-Pierre'
'Yamaguchi, Tomoka'
'Kojima, Masaaki'
'Vendier, Laure'

_publ_section_title
;
 Experimental Evidence for the Participation of 5d Gd^III^ Orbitals in the
 Magnetic Interaction in Ni--Gd Complexes
;
_journal_coden_ASTM INOCAJ
_journal_issue 12
_journal_name_full 'Inorganic Chemistry'
_journal_page_first 5555
_journal_page_last 5561
_journal_paper_doi 10.1021/ic900142h
_journal_volume 48
_journal_year 2009
_chemical_compound_source 'synthesis as described'
_chemical_formula_moiety 'C58 H60 Gd N6 Ni2 O12, N O3'
_chemical_formula_sum 'C58 H60 Gd N7 Ni2 O15'
_chemical_formula_weight 1369.76
_space_group_IT_number 15
_symmetry_cell_setting monoclinic
_symmetry_Int_Tables_number 15
_symmetry_space_group_name_Hall '-C 2yc'
_symmetry_space_group_name_H-M 'C 1 2/c 1'
_atom_sites_solution_hydrogens geom
_atom_sites_solution_primary direct
_atom_sites_solution_secondary difmap
_cell_angle_alpha 90
_cell_angle_beta 110.961(15)
_cell_angle_gamma 90
_cell_formula_units_Z 12
_cell_length_a 47.138(6)
_cell_length_b 24.506(3)
_cell_length_c 17.806(3)
_cell_measurement_reflns_used 1887
_cell_measurement_temperature 180
_cell_measurement_theta_max 28
_cell_measurement_theta_min 2.5303
_cell_measurement_wavelength 0.71073
_cell_volume 19208(5)
_computing_cell_refinement 'CrysAlis RED, Oxford Diffraction Ltd.'
_computing_data_collection 'CrysAlis CCD, Oxford Diffraction Ltd.'
_computing_data_reduction 'CrysAlis RED, Oxford Diffraction Ltd.'
_computing_molecular_graphics 'Ortep-3 for Windows (Farrugia, 1997)'
_computing_publication_material 'WinGX publication routines (Farrugia, 1999)'
_computing_structure_refinement 'SHELXL-97 (Sheldrick, 1997)'
_computing_structure_solution 'SIR92 (Giacovazzo et al, 1993)'
_diffrn_ambient_temperature 180
_diffrn_measured_fraction_theta_full 0.998
_diffrn_measured_fraction_theta_max 0.998
_diffrn_measurement_device_type 'Oxford-Diffraction XCALIBUR'
_diffrn_measurement_method \w-\f
_diffrn_radiation_monochromator graphite
_diffrn_radiation_source 'fine-focus sealed tube'
_diffrn_radiation_type MoK\a
_diffrn_radiation_wavelength 0.71073
_diffrn_reflns_av_R_equivalents 0.1602
_diffrn_reflns_av_unetI/netI 0.2709
_diffrn_reflns_limit_h_max 58
_diffrn_reflns_limit_h_min -58
_diffrn_reflns_limit_k_max 30
_diffrn_reflns_limit_k_min -30
_diffrn_reflns_limit_l_max 17
_diffrn_reflns_limit_l_min -22
_diffrn_reflns_number 70222
_diffrn_reflns_theta_full 26.37
_diffrn_reflns_theta_max 26.37
_diffrn_reflns_theta_min 2.74
_diffrn_standards_decay_% 0
_diffrn_standards_interval_count 0
_diffrn_standards_interval_time 0
_diffrn_standards_number 0
_exptl_absorpt_coefficient_mu 1.672
_exptl_absorpt_correction_T_max 0.945
_exptl_absorpt_correction_T_min 0.484
_exptl_absorpt_correction_type refdelf
_exptl_absorpt_process_details
;
        (See: Walker, N. & Stuart, D. (1983) Acta Cryst. A39, 158-166)
;
_exptl_crystal_colour colourless
_exptl_crystal_density_diffrn 1.421
_exptl_crystal_density_method 'not measured'
_exptl_crystal_description needle
_exptl_crystal_F_000 8364
_exptl_crystal_size_max 0.75
_exptl_crystal_size_mid 0.05
_exptl_crystal_size_min 0.025
_refine_diff_density_max 0.748
_refine_diff_density_min -0.793
_refine_diff_density_rms 0.133
_refine_ls_extinction_method none
_refine_ls_goodness_of_fit_ref 0.784
_refine_ls_hydrogen_treatment constr
_refine_ls_matrix_type full
_refine_ls_number_parameters 1135
_refine_ls_number_reflns 19602
_refine_ls_number_restraints 33
_refine_ls_restrained_S_all 0.784
_refine_ls_R_factor_all 0.1775
_refine_ls_R_factor_gt 0.066
_refine_ls_shift/su_max 0.007
_refine_ls_shift/su_mean 0
_refine_ls_structure_factor_coef Fsqd
_refine_ls_weighting_details 'calc w=1/[\s^2^(Fo^2^)+(0.0481P)^2^+0.0000P] where P=(Fo^2^+2Fc^2^)/3'
_refine_ls_weighting_scheme calc
_refine_ls_wR_factor_gt 0.1268
_refine_ls_wR_factor_ref 0.1575
_reflns_number_gt 6724
_reflns_number_total 19602
_reflns_threshold_expression >2sigma(I)
_cod_duplicate_entry 4338580
_cod_data_source_file ic900142h_si_001_1.cif
_cod_data_source_block complex2
_cod_database_code 4302314

loop_
_symmetry_equiv_pos_as_xyz
'x, y, z'
'-x, y, -z+1/2'
'x+1/2, y+1/2, z'
'-x+1/2, y+1/2, -z+1/2'
'-x, -y, -z'
'x, -y, z-1/2'
'-x+1/2, -y+1/2, -z'
'x+1/2, -y+1/2, z-1/2'

loop_
_atom_site_label
_atom_site_type_symbol
_atom_site_fract_x
_atom_site_fract_y
_atom_site_fract_z
_atom_site_U_iso_or_equiv
_atom_site_adp_type
_atom_site_occupancy
_atom_site_symmetry_multiplicity
_atom_site_calc_flag
_atom_site_refinement_flags
_atom_site_disorder_assembly
_atom_site_disorder_group
C1 C 0.1670(2) 0.3430(4) 0.8493(6) 0.031(2) Uani 1 1 d . . .
C2 C 0.1493(2) 0.3824(4) 0.8711(5) 0.026(2) Uani 1 1 d . . .
C3 C 0.1443(2) 0.3793(4) 0.9417(5) 0.036(3) Uani 1 1 d . . .
H3 H 0.1335 0.4067 0.9558 0.043 Uiso 1 1 calc R . .
C4 C 0.1557(2) 0.3343(4) 0.9935(5) 0.043(3) Uani 1 1 d . . .
H4 H 0.1519 0.3317 1.0413 0.051 Uiso 1 1 calc R . .
C5 C 0.1722(2) 0.2941(4) 0.9732(5) 0.038(3) Uani 1 1 d . . .
H5 H 0.1801 0.265 1.008 0.045 Uiso 1 1 calc R . .
C6 C 0.17728(19) 0.2969(4) 0.9007(5) 0.027(2) Uani 1 1 d . . .
C7 C 0.1929(2) 0.2494(4) 0.8824(6) 0.037(3) Uani 1 1 d . . .
H7 H 0.1995 0.2224 0.9216 0.044 Uiso 1 1 calc R . .
C8 C 0.2159(2) 0.1938(4) 0.8175(6) 0.050(3) Uani 1 1 d . . .
H8A H 0.2043 0.1698 0.774 0.06 Uiso 1 1 calc R . .
H8B H 0.2203 0.1743 0.8678 0.06 Uiso 1 1 calc R . .
C9 C 0.2420(3) 0.2175(4) 0.7169(5) 0.052(3) Uani 1 1 d . . .
H9A H 0.2579 0.2409 0.712 0.063 Uiso 1 1 calc R . .
H9B H 0.2433 0.1825 0.6929 0.063 Uiso 1 1 calc R . .
C10 C 0.2590(3) 0.2644(4) 0.8524(6) 0.051(3) Uani 1 1 d . . .
H10A H 0.2557 0.2644 0.9032 0.061 Uiso 1 1 calc R . .
H10B H 0.2807 0.2667 0.8639 0.061 Uiso 1 1 calc R . .
C11 C 0.2465(2) 0.2098(4) 0.8066(6) 0.043(3) Uani 1 1 d . . .
C12 C 0.1947(2) 0.2174(4) 0.6158(6) 0.042(3) Uani 1 1 d . . .
H12 H 0.2031 0.1868 0.601 0.051 Uiso 1 1 calc R . .
C13 C 0.1625(2) 0.2288(4) 0.5656(6) 0.041(3) Uani 1 1 d . . .
C14 C 0.1496(3) 0.1942(4) 0.4981(6) 0.052(3) Uani 1 1 d . . .
H14 H 0.1608 0.1656 0.4885 0.062 Uiso 1 1 calc R . .
C15 C 0.1204(3) 0.2032(5) 0.4472(7) 0.057(3) Uani 1 1 d . . .
H15 H 0.1118 0.1807 0.4028 0.068 Uiso 1 1 calc R . .
C16 C 0.1035(2) 0.2464(4) 0.4618(6) 0.042(3) Uani 1 1 d . . .
H16 H 0.0836 0.2529 0.4277 0.051 Uiso 1 1 calc R . .
C17 C 0.1171(2) 0.2789(4) 0.5276(6) 0.033(3) Uani 1 1 d . . .
C18 C 0.0712(2) 0.3295(4) 0.5037(6) 0.049(3) Uani 1 1 d . . .
H18A H 0.0674 0.3305 0.447 0.073 Uiso 1 1 calc R . .
H18B H 0.0641 0.3627 0.5195 0.073 Uiso 1 1 calc R . .
H18C H 0.0606 0.299 0.5154 0.073 Uiso 1 1 calc R . .
C19 C 0.2618(3) 0.3480(5) 0.7939(6) 0.049(3) Uani 1 1 d . . .
H19 H 0.2825 0.3421 0.8192 0.059 Uiso 1 1 calc R . .
C20 C 0.2526(2) 0.3959(5) 0.7468(7) 0.053(3) Uani 1 1 d . . .
C21 C 0.2234(2) 0.4082(5) 0.6978(6) 0.042(3) Uani 1 1 d . . .
C22 C 0.2765(3) 0.4335(5) 0.7505(8) 0.082(5) Uani 1 1 d . . .
H22 H 0.2965 0.4246 0.7812 0.099 Uiso 1 1 calc R . .
C23 C 0.2704(3) 0.4834(6) 0.7090(9) 0.099(5) Uani 1 1 d . . .
H23 H 0.286 0.5078 0.7127 0.119 Uiso 1 1 calc R . .
C25 C 0.2173(2) 0.4608(5) 0.6573(6) 0.043(3) Uani 1 1 d . . .
C26 C 0.1797(2) 0.5158(4) 0.5655(5) 0.046(3) Uani 1 1 d . . .
H26A H 0.1887 0.5481 0.5952 0.068 Uiso 1 1 calc R . .
H26B H 0.1581 0.5205 0.5421 0.068 Uiso 1 1 calc R . .
H26C H 0.1878 0.5099 0.5237 0.068 Uiso 1 1 calc R . .
C27 C 0.1134(2) 0.4258(4) 0.4653(5) 0.024(2) Uani 1 1 d U . .
C28 C 0.0868(2) 0.4369(4) 0.4021(5) 0.028(2) Uani 1 1 d . . .
C29 C 0.0627(2) 0.4718(4) 0.4095(6) 0.031(2) Uani 1 1 d . . .
H29 H 0.0467 0.4803 0.3623 0.037 Uiso 1 1 calc R . .
C30 C 0.0352(2) 0.5286(4) 0.4638(5) 0.038(3) Uani 1 1 d . . .
H30A H 0.0203 0.5101 0.4808 0.045 Uiso 1 1 calc R . .
H30B H 0.0256 0.5372 0.4071 0.045 Uiso 1 1 calc R . .
C31 C 0.0748(2) 0.6025(4) 0.5068(5) 0.035(2) Uani 1 1 d . . .
H31A H 0.0749 0.5963 0.4531 0.042 Uiso 1 1 calc R . .
H31B H 0.0764 0.6414 0.5171 0.042 Uiso 1 1 calc R . .
C32 C 0.0482(2) 0.5729(4) 0.6015(5) 0.030(2) Uani 1 1 d . . .
H32A H 0.061 0.6011 0.6348 0.037 Uiso 1 1 calc R . .
H32B H 0.0283 0.5756 0.6059 0.037 Uiso 1 1 calc R . .
C33 C 0.0452(2) 0.5813(3) 0.5118(5) 0.022(2) Uani 1 1 d . . .
C34 C 0.0202(2) 0.6247(4) 0.4764(5) 0.034(3) Uani 1 1 d . . .
H34A H 0.0251 0.6569 0.5094 0.05 Uiso 1 1 calc R . .
H34B H 0.001 0.6104 0.4751 0.05 Uiso 1 1 calc R . .
H34C H 0.0189 0.6338 0.4228 0.05 Uiso 1 1 calc R . .
C35 C 0.1199(2) 0.6050(4) 0.6182(5) 0.032(2) Uani 1 1 d . . .
H35 H 0.116 0.6423 0.6124 0.039 Uiso 1 1 calc R . .
C36 C 0.1467(2) 0.5885(4) 0.6852(5) 0.026(2) Uani 1 1 d . . .
C37 C 0.1654(2) 0.6316(4) 0.7293(6) 0.042(3) Uani 1 1 d . . .
H37 H 0.1599 0.6676 0.715 0.051 Uiso 1 1 calc R . .
C38 C 0.1914(2) 0.6206(4) 0.7922(6) 0.041(3) Uani 1 1 d . . .
H38 H 0.2036 0.649 0.8207 0.05 Uiso 1 1 calc R . .
C39 C 0.1998(2) 0.5667(5) 0.8140(6) 0.046(3) Uani 1 1 d . . .
H39 H 0.2177 0.5591 0.857 0.055 Uiso 1 1 calc R . .
C40 C 0.1815(2) 0.5241(4) 0.7712(6) 0.032(3) Uani 1 1 d . . .
C41 C 0.1531(2) 0.5352(4) 0.7069(5) 0.028(2) Uani 1 1 d . . .
C42 C 0.2134(2) 0.4543(4) 0.8570(6) 0.048(3) Uani 1 1 d . . .
H42A H 0.2115 0.4718 0.9032 0.072 Uiso 1 1 calc R . .
H42B H 0.2318 0.4659 0.8506 0.072 Uiso 1 1 calc R . .
H42C H 0.2138 0.4154 0.8642 0.072 Uiso 1 1 calc R . .
C43 C 0.0816(2) 0.4151(4) 0.3257(6) 0.038(3) Uani 1 1 d . . .
H43 H 0.0633 0.4224 0.2841 0.045 Uiso 1 1 calc R . .
C44 C 0.1025(2) 0.3838(4) 0.3113(6) 0.041(3) Uani 1 1 d . . .
H44 H 0.0993 0.3707 0.2599 0.05 Uiso 1 1 calc R . .
C45 C 0.1288(2) 0.3717(4) 0.3745(6) 0.041(3) Uani 1 1 d . . .
H45 H 0.1431 0.3494 0.3651 0.049 Uiso 1 1 calc R . .
C46 C 0.1346(2) 0.3913(4) 0.4511(5) 0.027(2) Uani 1 1 d . . .
C47 C 0.1840(2) 0.3501(4) 0.5050(6) 0.047(3) Uani 1 1 d . . .
H47A H 0.1774 0.3146 0.4831 0.071 Uiso 1 1 calc R . .
H47B H 0.2004 0.3466 0.5557 0.071 Uiso 1 1 calc R . .
H47C H 0.1907 0.3705 0.4685 0.071 Uiso 1 1 calc R . .
C48 C 0.0472(2) 0.4884(4) 0.6644(5) 0.030(2) Uani 1 1 d . . .
H48 H 0.0298 0.5033 0.6692 0.036 Uiso 1 1 calc R . .
C49 C 0.0554(2) 0.4348(4) 0.6956(5) 0.030(2) Uani 1 1 d . . .
C50 C 0.0388(2) 0.4142(4) 0.7396(5) 0.033(2) Uani 1 1 d . . .
H50 H 0.0232 0.4352 0.7453 0.039 Uiso 1 1 calc R . .
C51 C 0.0447(2) 0.3629(4) 0.7757(5) 0.034(3) Uani 1 1 d . . .
H51 H 0.0335 0.3495 0.8052 0.041 Uiso 1 1 calc R . .
C52 C 0.0676(2) 0.3329(4) 0.7663(6) 0.040(3) Uani 1 1 d . . .
H52 H 0.072 0.2988 0.7908 0.048 Uiso 1 1 calc R . .
C53 C 0.0839(2) 0.3506(4) 0.7235(5) 0.027(2) Uani 1 1 d . . .
C54 C 0.0787(2) 0.4021(4) 0.6863(5) 0.022(2) Uani 1 1 d . . .
C55 C 0.1117(2) 0.2698(4) 0.7329(6) 0.048(3) Uani 1 1 d . . .
H55A H 0.1148 0.2656 0.7889 0.072 Uiso 1 1 calc R . .
H55B H 0.1287 0.2551 0.7224 0.072 Uiso 1 1 calc R . .
H55C H 0.0935 0.2507 0.7012 0.072 Uiso 1 1 calc R . .
C56 C 0.0333(2) 0.9585(4) 0.8206(6) 0.035(3) Uani 1 1 d . . .
C57 C 0.0369(3) 0.9037(5) 0.8360(6) 0.058(3) Uani 1 1 d . . .
H57 H 0.0272 0.887 0.8672 0.069 Uiso 1 1 calc R . .
C58 C 0.0547(3) 0.8733(5) 0.8056(7) 0.061(4) Uani 1 1 d . . .
H58 H 0.0568 0.8359 0.8153 0.073 Uiso 1 1 calc R . .
C59 C 0.0689(2) 0.8975(4) 0.7619(6) 0.043(3) Uani 1 1 d . . .
H59 H 0.0811 0.8768 0.7419 0.051 Uiso 1 1 calc R . .
C60 C 0.0659(2) 0.9532(4) 0.7457(6) 0.042(3) Uani 1 1 d . . .
C61 C 0.0480(2) 0.9863(4) 0.7768(6) 0.039(3) Uani 1 1 d . . .
C62 C 0.0822(2) 0.9742(4) 0.6976(6) 0.042(3) Uani 1 1 d . . .
H62 H 0.095 0.9498 0.6853 0.051 Uiso 1 1 calc R . .
C64 C 0.1021(2) 1.0363(4) 0.6283(6) 0.038(3) Uani 1 1 d . . .
H64A H 0.0905 1.0456 0.5728 0.046 Uiso 1 1 calc R . .
H64B H 0.1144 1.0046 0.6285 0.046 Uiso 1 1 calc R . .
C66 C 0.1231(3) 1.0853(4) 0.6697(6) 0.046(3) Uani 1 1 d . . .
C67 C 0.1316(2) 1.0835(4) 0.7620(6) 0.042(3) Uani 1 1 d . . .
H67A H 0.1356 1.0461 0.7808 0.051 Uiso 1 1 calc R . .
H67B H 0.1498 1.1047 0.788 0.051 Uiso 1 1 calc R . .
C68 C 0.1072(2) 1.1383(4) 0.6367(6) 0.039(3) Uani 1 1 d . . .
H68A H 0.1094 1.146 0.5855 0.047 Uiso 1 1 calc R . .
H68B H 0.1169 1.1677 0.6734 0.047 Uiso 1 1 calc R . .
C69 C 0.0546(3) 1.1533(4) 0.5584(7) 0.040(3) Uani 1 1 d . . .
H69 H 0.063 1.1695 0.5237 0.048 Uiso 1 1 calc R . .
C70 C 0.0231(3) 1.1508(4) 0.5302(6) 0.041(3) Uani 1 1 d . . .
C71 C 0.0069(3) 1.1777(4) 0.4560(6) 0.043(3) Uani 1 1 d . . .
H71 H 0.0177 1.1968 0.4297 0.051 Uiso 1 1 calc R . .
C72 C -0.0249(3) 1.1757(5) 0.4221(6) 0.056(3) Uani 1 1 d . . .
H72 H -0.035 1.1941 0.3744 0.067 Uiso 1 1 calc R . .
C73 C -0.0416(3) 1.1455(4) 0.4605(6) 0.047(3) Uani 1 1 d . . .
H73 H -0.0627 1.1443 0.4377 0.056 Uiso 1 1 calc R . .
C74 C -0.0266(2) 1.1175(4) 0.5322(6) 0.041(3) Uani 1 1 d . . .
C75 C 0.0061(2) 1.1218(4) 0.5688(6) 0.035(3) Uani 1 1 d . . .
C76 C -0.0702(2) 1.0756(4) 0.5418(6) 0.048(3) Uani 1 1 d . . .
H76A H -0.0824 1.1073 0.5208 0.072 Uiso 1 1 calc R . .
H76B H -0.077 1.0582 0.5807 0.072 Uiso 1 1 calc R . .
H76C H -0.0721 1.0507 0.4987 0.072 Uiso 1 1 calc R . .
C77 C 0.1142(2) 1.1440(4) 0.8391(6) 0.039(3) Uani 1 1 d . . .
H77 H 0.1349 1.1511 0.8628 0.047 Uiso 1 1 calc R . .
C78 C 0.0941(2) 1.1761(4) 0.8675(6) 0.034(3) Uani 1 1 d . . .
C79 C 0.1078(2) 1.2119(4) 0.9291(5) 0.033(3) Uani 1 1 d . . .
H79 H 0.1289 1.2143 0.9505 0.04 Uiso 1 1 calc R . .
C80 C 0.0902(3) 1.2451(4) 0.9601(6) 0.052(3) Uani 1 1 d . . .
H80 H 0.1 1.2696 1.0012 0.063 Uiso 1 1 calc R . .
C81 C 0.0594(3) 1.2424(4) 0.9319(5) 0.039(3) Uani 1 1 d . . .
H81 H 0.0481 1.263 0.9548 0.047 Uiso 1 1 calc R . .
C83 C 0.0611(2) 1.1747(4) 0.8315(5) 0.027(2) Uani 1 1 d . . .
C088 C 0.1233(2) 0.4668(3) 0.8342(5) 0.032(2) Uani 1 1 d . . .
H08A H 0.1064 0.4538 0.8472 0.049 Uiso 1 1 calc R . .
H08B H 0.1162 0.4914 0.7894 0.049 Uiso 1 1 calc R . .
H08C H 0.1374 0.4855 0.8797 0.049 Uiso 1 1 calc R . .
C87 C -0.0053(2) 1.2384(4) 0.8472(6) 0.037(3) Uani 1 1 d . . .
H87A H -0.0048 1.2355 0.9015 0.056 Uiso 1 1 calc R . .
H87B H -0.0257 1.2329 0.8105 0.056 Uiso 1 1 calc R . .
H87C H 0.0015 1.2741 0.8389 0.056 Uiso 1 1 calc R . .
C113 C 0.0041(3) 0.9747(4) 0.9041(6) 0.058(3) Uani 1 1 d . . .
H11A H -0.0104 0.9457 0.8844 0.087 Uiso 1 1 calc R . .
H11B H -0.0053 1.0046 0.9215 0.087 Uiso 1 1 calc R . .
H11C H 0.0212 0.9618 0.9487 0.087 Uiso 1 1 calc R . .
N1 N 0.06161(15) 0.4918(3) 0.4759(4) 0.0258(18) Uani 1 1 d . . .
N2 N 0.10117(17) 0.5742(3) 0.5667(4) 0.0271(19) Uani 1 1 d . . .
N3 N 0.06149(16) 0.5183(3) 0.6301(4) 0.0295(19) Uani 1 1 d . . .
N4 N 0.24375(19) 0.3124(4) 0.8043(5) 0.041(2) Uani 1 1 d . . .
N5 N 0.19837(18) 0.2418(3) 0.8176(4) 0.033(2) Uani 1 1 d . . .
N6 N 0.21175(19) 0.2426(3) 0.6742(4) 0.037(2) Uani 1 1 d . . .
N7 N 0.08116(18) 1.0228(3) 0.6695(5) 0.038(2) Uani 1 1 d . . .
N8 N 0.0738(2) 1.1365(3) 0.6250(5) 0.043(2) Uani 1 1 d . . .
N9 N 0.10615(18) 1.1061(3) 0.7835(4) 0.035(2) Uani 1 1 d . . .
N13 N 0 0.4110(6) 0.25 0.051(4) Uani 1 2 d S . .
O1 O 0.17256(14) 0.3493(2) 0.7837(3) 0.0344(17) Uani 1 1 d . . .
O2 O 0.15704(14) 0.3049(3) 0.6445(3) 0.0366(17) Uani 1 1 d . . .
O3 O 0.20014(14) 0.3769(3) 0.6899(3) 0.0348(17) Uani 1 1 d . . .
O4 O 0.09495(13) 0.4188(2) 0.6427(3) 0.0288(16) Uani 1 1 d . . .
O5 O 0.13642(13) 0.4926(3) 0.6739(3) 0.0313(16) Uani 1 1 d . . .
O6 O 0.12032(13) 0.4428(2) 0.5397(3) 0.0287(16) Uani 1 1 d . . .
O7 O 0.15878(14) 0.3785(3) 0.5166(4) 0.0386(18) Uani 1 1 d . . .
O8 O 0.10298(14) 0.3238(3) 0.5469(3) 0.0356(17) Uani 1 1 d . . .
O9 O 0.13830(13) 0.4214(3) 0.8135(3) 0.0320(16) Uani 1 1 d . . .
O10 O 0.10853(15) 0.3262(2) 0.7125(3) 0.0326(16) Uani 1 1 d . . .
O12 O 0.18740(14) 0.4691(3) 0.7853(4) 0.0391(18) Uani 1 1 d . . .
O13 O 0.18659(15) 0.4700(2) 0.6184(4) 0.0372(17) Uani 1 1 d . . .
O14 O -0.03956(14) 1.0913(3) 0.5788(4) 0.0383(17) Uani 1 1 d . . .
O15 O 0.04416(14) 1.0378(2) 0.7672(3) 0.0311(16) Uani 1 1 d . . .
O16 O 0.01397(15) 0.9926(3) 0.8422(4) 0.0376(17) Uani 1 1 d . . .
O19 O 0.01423(14) 1.1978(2) 0.8335(3) 0.0298(16) Uani 1 1 d . . .
O17 O 0.04653(14) 1.1430(2) 0.7713(3) 0.0289(16) Uani 1 1 d . . .
O18 O 0.01792(13) 1.0954(2) 0.6381(3) 0.0270(15) Uani 1 1 d . . .
O30 O -0.0049(2) 0.3864(3) 0.1859(5) 0.075(3) Uani 1 1 d . . .
O31 O 0 0.4611(5) 0.25 0.049(3) Uani 1 2 d S . .
Ni1 Ni 0.19854(3) 0.30169(5) 0.73739(7) 0.0348(3) Uani 1 1 d . . .
Ni2 Ni 0.09428(3) 0.49234(5) 0.58525(7) 0.0272(3) Uani 1 1 d . . .
Ni3 Ni 0.06314(3) 1.09014(5) 0.70770(7) 0.0337(3) Uani 1 1 d . . .
Gd1 Gd 0.147053(12) 0.39811(2) 0.66313(3) 0.03371(15) Uani 1 1 d . . .
Gd2 Gd 0 1.09190(3) 0.75 0.0340(2) Uani 1 2 d S . .
C84 C 0.1458(2) 0.2706(4) 0.5818(5) 0.027(2) Uani 1 1 d . . .
C82 C 0.2699(2) 0.1628(4) 0.8442(6) 0.058(3) Uani 1 1 d . . .
H82A H 0.2607 0.1283 0.8237 0.087 Uiso 1 1 calc R . .
H82B H 0.2756 0.1633 0.9016 0.087 Uiso 1 1 calc R . .
H82C H 0.2876 0.1681 0.8303 0.087 Uiso 1 1 calc R . .
C24 C 0.2402(2) 0.4952(5) 0.6618(7) 0.062(4) Uani 1 1 d . . .
H24 H 0.2358 0.5277 0.6329 0.074 Uiso 1 1 calc R . .
C85 C 0.1531(2) 1.0846(4) 0.6529(7) 0.061(3) Uani 1 1 d . . .
H85A H 0.1656 1.0549 0.6816 0.091 Uiso 1 1 calc R . .
H85B H 0.1637 1.1184 0.6704 0.091 Uiso 1 1 calc R . .
H85C H 0.1487 1.0801 0.5963 0.091 Uiso 1 1 calc R . .
C86 C 0.0455(2) 1.2076(4) 0.8675(6) 0.035(3) Uani 1 1 d . . .
N14 N 0.3528(5) 0.3876(8) 0.9024(13) 0.224(9) Uani 1 1 d DU . .
O32 O 0.3396(4) 0.3432(7) 0.9041(8) 0.192(6) Uani 1 1 d DU . .
O33 O 0.3691(4) 0.3807(7) 0.8616(10) 0.237(8) Uani 1 1 d DU . .
O34 O 0.3491(5) 0.4184(8) 0.9520(12) 0.291(10) Uani 1 1 d DU . .

loop_
_atom_site_aniso_label
_atom_site_aniso_U_11
_atom_site_aniso_U_22
_atom_site_aniso_U_33
_atom_site_aniso_U_23
_atom_site_aniso_U_13
_atom_site_aniso_U_12
C1 0.037(6) 0.024(6) 0.032(6) -0.004(5) 0.012(5) 0.012(5)
C2 0.030(6) 0.021(5) 0.027(5) 0.004(4) 0.010(5) 0.002(5)
C3 0.028(6) 0.051(7) 0.030(6) -0.006(5) 0.012(5) -0.003(5)
C4 0.053(8) 0.058(8) 0.014(5) 0.018(5) 0.009(5) 0.002(6)
C5 0.040(7) 0.041(7) 0.021(5) 0.010(5) -0.003(5) 0.012(6)
C6 0.017(5) 0.036(6) 0.029(5) 0.007(5) 0.008(4) 0.014(5)
C7 0.035(6) 0.035(6) 0.041(6) 0.006(5) 0.015(5) 0.004(5)
C8 0.055(8) 0.052(8) 0.038(6) 0.008(6) 0.010(6) 0.027(7)
C9 0.073(9) 0.052(8) 0.030(6) 0.001(6) 0.016(6) 0.017(7)
C10 0.056(8) 0.052(8) 0.044(7) 0.005(6) 0.017(6) 0.003(7)
C11 0.036(7) 0.048(7) 0.038(6) -0.005(6) 0.004(6) 0.010(6)
C12 0.047(7) 0.044(7) 0.045(7) -0.010(6) 0.027(6) 0.000(6)
C13 0.032(7) 0.055(8) 0.031(6) -0.001(6) 0.005(5) -0.009(6)
C14 0.051(8) 0.047(7) 0.060(8) -0.014(7) 0.025(7) -0.002(7)
C15 0.047(8) 0.060(8) 0.061(8) -0.015(7) 0.016(7) 0.001(7)
C16 0.031(6) 0.050(7) 0.038(7) 0.007(6) 0.003(6) 0.008(6)
C17 0.050(7) 0.019(5) 0.035(6) 0.000(5) 0.023(6) 0.002(5)
C18 0.047(8) 0.048(7) 0.044(7) -0.002(6) 0.008(6) 0.000(6)
C19 0.034(7) 0.053(8) 0.057(8) 0.003(7) 0.013(6) 0.006(6)
C20 0.033(7) 0.048(8) 0.079(9) -0.003(7) 0.021(7) -0.018(7)
C21 0.033(7) 0.043(7) 0.049(7) -0.009(6) 0.014(6) 0.002(6)
C22 0.028(7) 0.070(10) 0.127(12) 0.049(9) 0.002(8) 0.013(7)
C23 0.040(9) 0.087(12) 0.153(15) 0.008(11) 0.014(10) -0.009(8)
C25 0.029(7) 0.052(8) 0.047(7) -0.009(6) 0.013(6) -0.009(6)
C26 0.040(7) 0.055(7) 0.040(7) 0.013(6) 0.012(6) 0.006(6)
C27 0.024(2) 0.024(2) 0.024(2) 0.0003(10) 0.0088(12) -0.0005(10)
C28 0.026(6) 0.025(5) 0.030(6) -0.003(5) 0.007(5) -0.018(5)
C29 0.024(6) 0.036(6) 0.030(6) 0.002(5) 0.007(5) 0.000(5)
C30 0.040(7) 0.051(7) 0.015(5) 0.010(5) 0.001(5) 0.006(6)
C31 0.033(6) 0.029(6) 0.040(6) 0.004(5) 0.008(5) 0.003(5)
C32 0.033(6) 0.034(6) 0.030(5) 0.008(5) 0.017(5) 0.008(5)
C33 0.023(5) 0.022(5) 0.021(5) 0.011(4) 0.006(4) 0.002(4)
C34 0.031(6) 0.033(6) 0.032(6) 0.003(5) 0.005(5) 0.008(5)
C35 0.035(6) 0.035(6) 0.038(6) 0.016(5) 0.027(5) 0.008(5)
C36 0.017(5) 0.029(6) 0.028(5) 0.002(5) 0.004(4) -0.006(5)
C37 0.051(8) 0.029(6) 0.051(7) -0.001(6) 0.023(6) -0.002(6)
C38 0.037(7) 0.037(7) 0.050(7) 0.007(6) 0.015(6) -0.001(6)
C39 0.014(6) 0.073(9) 0.040(7) -0.001(6) -0.004(5) 0.007(6)
C40 0.027(6) 0.035(6) 0.044(6) -0.013(5) 0.025(5) -0.010(5)
C41 0.014(5) 0.051(7) 0.024(5) 0.000(5) 0.013(5) -0.002(5)
C42 0.047(7) 0.033(6) 0.048(7) -0.004(6) -0.002(6) -0.002(6)
C43 0.053(7) 0.033(6) 0.033(6) -0.006(5) 0.023(6) -0.004(6)
C44 0.048(7) 0.050(7) 0.020(5) -0.011(5) 0.005(5) -0.002(6)
C45 0.050(7) 0.042(7) 0.035(6) 0.000(5) 0.021(6) 0.003(6)
C46 0.029(6) 0.023(5) 0.028(5) 0.005(5) 0.010(5) 0.004(5)
C47 0.022(6) 0.078(9) 0.037(6) 0.004(6) 0.004(5) 0.006(6)
C48 0.032(6) 0.026(6) 0.034(6) -0.003(5) 0.016(5) -0.002(5)
C49 0.032(6) 0.033(6) 0.028(6) -0.002(5) 0.014(5) -0.001(5)
C50 0.035(6) 0.036(6) 0.031(6) -0.006(5) 0.016(5) 0.004(5)
C51 0.030(6) 0.052(7) 0.029(6) -0.002(5) 0.020(5) -0.016(6)
C52 0.043(7) 0.045(7) 0.039(6) 0.019(6) 0.024(6) 0.002(6)
C53 0.022(6) 0.025(6) 0.033(6) 0.007(5) 0.007(5) -0.003(5)
C54 0.027(5) 0.027(5) 0.011(4) -0.003(4) 0.007(4) -0.005(5)
C55 0.066(8) 0.025(6) 0.066(8) 0.004(6) 0.038(7) -0.003(6)
C56 0.042(7) 0.039(7) 0.027(6) 0.001(5) 0.015(5) 0.006(6)
C57 0.080(10) 0.044(8) 0.047(7) 0.013(7) 0.019(7) 0.003(8)
C58 0.061(9) 0.051(8) 0.074(9) 0.025(7) 0.029(8) 0.014(7)
C59 0.048(7) 0.038(7) 0.043(6) -0.001(6) 0.017(6) 0.008(6)
C60 0.044(7) 0.033(7) 0.047(7) 0.010(6) 0.013(6) 0.003(6)
C61 0.032(6) 0.036(7) 0.052(7) 0.018(6) 0.018(6) 0.007(5)
C62 0.047(7) 0.034(7) 0.044(7) -0.002(6) 0.015(6) -0.001(6)
C64 0.041(7) 0.035(6) 0.052(7) -0.006(5) 0.033(6) 0.007(5)
C66 0.051(7) 0.033(7) 0.054(7) -0.014(6) 0.017(6) 0.001(6)
C67 0.039(7) 0.041(7) 0.045(7) -0.009(6) 0.012(6) -0.007(5)
C68 0.033(7) 0.049(7) 0.032(6) -0.001(5) 0.008(5) 0.005(6)
C69 0.055(8) 0.028(6) 0.050(7) -0.006(6) 0.037(7) -0.001(6)
C70 0.062(8) 0.023(6) 0.036(6) -0.005(5) 0.017(6) -0.002(6)
C71 0.062(9) 0.041(7) 0.034(6) -0.003(6) 0.029(6) 0.009(6)
C72 0.087(10) 0.049(8) 0.031(7) 0.005(6) 0.021(7) 0.008(8)
C73 0.043(7) 0.052(8) 0.031(6) 0.002(6) -0.004(6) 0.009(6)
C74 0.046(7) 0.043(7) 0.030(6) -0.013(5) 0.011(6) 0.005(6)
C75 0.041(7) 0.031(6) 0.035(6) -0.011(5) 0.015(6) -0.001(5)
C76 0.048(8) 0.036(7) 0.059(7) -0.011(6) 0.018(6) -0.007(6)
C77 0.039(7) 0.034(6) 0.032(6) 0.010(5) -0.002(5) 0.008(6)
C78 0.027(6) 0.037(6) 0.040(6) 0.005(5) 0.015(5) -0.002(5)
C79 0.039(7) 0.024(6) 0.030(6) -0.012(5) 0.004(5) -0.008(5)
C80 0.056(8) 0.042(7) 0.043(7) -0.003(6) -0.002(7) -0.018(7)
C81 0.067(9) 0.024(6) 0.026(6) -0.007(5) 0.015(6) -0.005(6)
C83 0.049(7) 0.017(5) 0.028(6) 0.005(4) 0.029(5) -0.004(5)
C088 0.040(6) 0.021(5) 0.033(6) -0.009(5) 0.010(5) -0.002(5)
C87 0.034(6) 0.033(6) 0.053(7) 0.021(5) 0.025(6) 0.011(5)
C113 0.063(8) 0.051(8) 0.067(8) 0.008(7) 0.030(7) -0.009(7)
N1 0.010(4) 0.035(5) 0.031(5) 0.004(4) 0.005(4) 0.002(4)
N2 0.028(5) 0.028(5) 0.028(4) 0.000(4) 0.015(4) -0.006(4)
N3 0.025(5) 0.036(5) 0.024(4) 0.001(4) 0.004(4) 0.001(4)
N4 0.044(6) 0.040(6) 0.036(5) 0.002(5) 0.009(5) 0.006(5)
N5 0.040(5) 0.040(5) 0.022(4) 0.006(4) 0.015(4) 0.014(4)
N6 0.041(6) 0.036(5) 0.022(4) -0.006(4) -0.003(4) 0.014(4)
N7 0.034(5) 0.041(6) 0.043(5) -0.014(5) 0.016(4) -0.008(5)
N8 0.049(6) 0.037(6) 0.039(5) 0.007(4) 0.009(5) 0.004(5)
N9 0.045(5) 0.025(5) 0.037(5) -0.004(4) 0.017(4) 0.002(4)
N13 0.039(8) 0.061(11) 0.056(10) 0 0.019(8) 0
O1 0.050(5) 0.042(4) 0.016(3) 0.006(3) 0.017(3) 0.004(4)
O2 0.041(4) 0.047(4) 0.023(4) -0.009(3) 0.012(3) 0.000(4)
O3 0.033(4) 0.044(4) 0.032(4) 0.005(3) 0.016(3) 0.004(4)
O4 0.031(4) 0.038(4) 0.024(3) 0.009(3) 0.018(3) 0.005(3)
O5 0.025(4) 0.041(4) 0.024(3) 0.001(3) 0.003(3) -0.007(3)
O6 0.034(4) 0.034(4) 0.025(3) -0.001(3) 0.019(3) 0.002(3)
O7 0.020(4) 0.066(5) 0.033(4) 0.002(4) 0.013(3) 0.014(4)
O8 0.027(4) 0.039(4) 0.033(4) 0.003(3) 0.000(3) 0.001(3)
O9 0.032(4) 0.035(4) 0.028(4) 0.004(3) 0.008(3) 0.004(3)
O10 0.043(4) 0.028(4) 0.032(4) 0.006(3) 0.020(3) -0.001(3)
O12 0.032(4) 0.036(4) 0.036(4) 0.004(3) -0.004(3) 0.009(3)
O13 0.039(4) 0.030(4) 0.045(4) 0.010(3) 0.017(4) 0.003(4)
O14 0.031(4) 0.046(5) 0.037(4) -0.003(4) 0.011(3) -0.007(4)
O15 0.042(4) 0.016(4) 0.033(4) 0.005(3) 0.011(3) -0.001(3)
O16 0.046(4) 0.038(4) 0.037(4) 0.006(4) 0.024(4) -0.005(4)
O19 0.033(4) 0.029(4) 0.031(4) 0.008(3) 0.017(3) 0.004(3)
O17 0.041(4) 0.019(3) 0.025(4) -0.010(3) 0.009(3) 0.004(3)
O18 0.036(4) 0.015(3) 0.029(3) 0.001(3) 0.011(3) 0.006(3)
O30 0.103(7) 0.074(6) 0.056(5) -0.015(5) 0.039(5) -0.006(6)
O31 0.036(6) 0.047(7) 0.073(8) 0 0.029(6) 0
Ni1 0.0331(8) 0.0411(8) 0.0281(7) 0.0000(6) 0.0084(6) 0.0070(7)
Ni2 0.0255(7) 0.0310(7) 0.0251(7) 0.0025(6) 0.0094(6) 0.0015(6)
Ni3 0.0428(8) 0.0265(7) 0.0327(7) -0.0014(6) 0.0145(7) 0.0014(7)
Gd1 0.0322(3) 0.0375(3) 0.0308(3) 0.0041(3) 0.0104(2) 0.0054(3)
Gd2 0.0384(5) 0.0309(4) 0.0331(4) 0 0.0133(4) 0
C84 0.024(6) 0.033(6) 0.024(5) 0.003(5) 0.008(5) -0.002(5)
C82 0.050(8) 0.063(8) 0.053(7) -0.003(7) 0.008(6) 0.020(7)
C24 0.019(6) 0.055(8) 0.096(10) 0.018(7) 0.002(7) 0.000(6)
C85 0.067(9) 0.054(8) 0.083(9) -0.006(7) 0.053(8) 0.005(7)
C86 0.037(7) 0.029(6) 0.042(6) 0.007(5) 0.018(6) 0.000(5)
N14 0.224(9) 0.225(9) 0.224(9) -0.0001(10) 0.080(3) 0.0002(10)
O32 0.192(6) 0.192(6) 0.192(6) 0.0011(10) 0.068(2) -0.0002(10)
O33 0.237(8) 0.237(8) 0.237(8) 0.0004(10) 0.085(3) -0.0005(10)
O34 0.291(10) 0.291(10) 0.292(10) -0.0006(10) 0.104(4) 0.0006(10)

loop_
_atom_type_symbol
_atom_type_description
_atom_type_scat_dispersion_real
_atom_type_scat_dispersion_imag
_atom_type_scat_source
C C 0.0033 0.0016 'International Tables Vol C Tables 4.2.6.8 and 6.1.1.4'
H H 0 0 'International Tables Vol C Tables 4.2.6.8 and 6.1.1.4'
N N 0.0061 0.0033 'International Tables Vol C Tables 4.2.6.8 and 6.1.1.4'
O O 0.0106 0.006 'International Tables Vol C Tables 4.2.6.8 and 6.1.1.4'
Ni Ni 0.3393 1.1124 'International Tables Vol C Tables 4.2.6.8 and 6.1.1.4'
Gd Gd -0.1653 3.9035 'International Tables Vol C Tables 4.2.6.8 and 6.1.1.4'

loop_
_geom_angle_atom_site_label_1
_geom_angle_atom_site_label_2
_geom_angle_atom_site_label_3
_geom_angle
_geom_angle_site_symmetry_1
_geom_angle_site_symmetry_3
_geom_angle_publ_flag
O1 C1 C2 119.6(8) . . ?
O1 C1 C6 123.0(8) . . ?
C2 C1 C6 117.4(9) . . ?
O9 C2 C3 126.2(9) . . ?
O9 C2 C1 111.9(8) . . ?
C3 C2 C1 121.9(9) . . ?
C2 C3 C4 119.7(9) . . ?
C2 C3 H3 120.1 . . ?
C4 C3 H3 120.1 . . ?
C5 C4 C3 120.1(9) . . ?
C5 C4 H4 119.9 . . ?
C3 C4 H4 119.9 . . ?
C4 C5 C6 120.4(9) . . ?
C4 C5 H5 119.8 . . ?
C6 C5 H5 119.8 . . ?
C5 C6 C1 120.2(9) . . ?
C5 C6 C7 115.5(9) . . ?
C1 C6 C7 124.3(8) . . ?
N5 C7 C6 126.3(9) . . ?
N5 C7 H7 116.9 . . ?
C6 C7 H7 116.9 . . ?
N5 C8 C11 110.5(9) . . ?
N5 C8 H8A 109.6 . . ?
C11 C8 H8A 109.6 . . ?
N5 C8 H8B 109.6 . . ?
C11 C8 H8B 109.6 . . ?
H8A C8 H8B 108.1 . . ?
N6 C9 C11 109.3(8) . . ?
N6 C9 H9A 109.8 . . ?
C11 C9 H9A 109.8 . . ?
N6 C9 H9B 109.8 . . ?
C11 C9 H9B 109.8 . . ?
H9A C9 H9B 108.3 . . ?
N4 C10 C11 111.3(8) . . ?
N4 C10 H10A 109.4 . . ?
C11 C10 H10A 109.4 . . ?
N4 C10 H10B 109.4 . . ?
C11 C10 H10B 109.4 . . ?
H10A C10 H10B 108 . . ?
C9 C11 C10 108.7(9) . . ?
C9 C11 C82 110.3(8) . . ?
C10 C11 C82 109.2(8) . . ?
C9 C11 C8 111.4(8) . . ?
C10 C11 C8 109.8(9) . . ?
C82 C11 C8 107.4(9) . . ?
N6 C12 C13 129.3(10) . . ?
N6 C12 H12 115.4 . . ?
C13 C12 H12 115.4 . . ?
C84 C13 C14 121.1(9) . . ?
C84 C13 C12 123.2(9) . . ?
C14 C13 C12 115.7(10) . . ?
C15 C14 C13 119.3(11) . . ?
C15 C14 H14 120.3 . . ?
C13 C14 H14 120.3 . . ?
C14 C15 C16 120.2(11) . . ?
C14 C15 H15 119.9 . . ?
C16 C15 H15 119.9 . . ?
C17 C16 C15 118.1(10) . . ?
C17 C16 H16 121 . . ?
C15 C16 H16 121 . . ?
C84 C17 C16 124.2(10) . . ?
C84 C17 O8 112.5(9) . . ?
C16 C17 O8 123.3(9) . . ?
O8 C18 H18A 109.5 . . ?
O8 C18 H18B 109.5 . . ?
H18A C18 H18B 109.5 . . ?
O8 C18 H18C 109.5 . . ?
H18A C18 H18C 109.5 . . ?
H18B C18 H18C 109.5 . . ?
N4 C19 C20 125.0(10) . . ?
N4 C19 H19 117.5 . . ?
C20 C19 H19 117.5 . . ?
C21 C20 C19 125.6(10) . . ?
C21 C20 C22 118.6(11) . . ?
C19 C20 C22 115.8(11) . . ?
O3 C21 C20 123.5(10) . . ?
O3 C21 C25 117.3(9) . . ?
C20 C21 C25 119.0(10) . . ?
C23 C22 C20 121.7(11) . . ?
C23 C22 H22 119.2 . . ?
C20 C22 H22 119.2 . . ?
C24 C23 C22 117.9(12) . . ?
C24 C23 H23 121.1 . . ?
C22 C23 H23 121.1 . . ?
C24 C25 O13 126.9(10) . . ?
C24 C25 C21 120.8(10) . . ?
O13 C25 C21 112.2(9) . . ?
O13 C26 H26A 109.5 . . ?
O13 C26 H26B 109.5 . . ?
H26A C26 H26B 109.5 . . ?
O13 C26 H26C 109.5 . . ?
H26A C26 H26C 109.5 . . ?
H26B C26 H26C 109.5 . . ?
O6 C27 C28 125.7(9) . . ?
O6 C27 C46 116.0(8) . . ?
C28 C27 C46 118.2(9) . . ?
C27 C28 C43 120.6(9) . . ?
C27 C28 C29 123.4(9) . . ?
C43 C28 C29 116.0(9) . . ?
N1 C29 C28 125.9(9) . . ?
N1 C29 H29 117 . . ?
C28 C29 H29 117 . . ?
N1 C30 C33 110.8(7) . . ?
N1 C30 H30A 109.5 . . ?
C33 C30 H30A 109.5 . . ?
N1 C30 H30B 109.5 . . ?
C33 C30 H30B 109.5 . . ?
H30A C30 H30B 108.1 . . ?
N2 C31 C33 110.4(7) . . ?
N2 C31 H31A 109.6 . . ?
C33 C31 H31A 109.6 . . ?
N2 C31 H31B 109.6 . . ?
C33 C31 H31B 109.6 . . ?
H31A C31 H31B 108.1 . . ?
N3 C32 C33 109.8(7) . . ?
N3 C32 H32A 109.7 . . ?
C33 C32 H32A 109.7 . . ?
N3 C32 H32B 109.7 . . ?
C33 C32 H32B 109.7 . . ?
H32A C32 H32B 108.2 . . ?
C31 C33 C30 111.3(8) . . ?
C31 C33 C34 108.9(7) . . ?
C30 C33 C34 108.3(7) . . ?
C31 C33 C32 110.9(7) . . ?
C30 C33 C32 110.8(7) . . ?
C34 C33 C32 106.4(7) . . ?
C33 C34 H34A 109.5 . . ?
C33 C34 H34B 109.5 . . ?
H34A C34 H34B 109.5 . . ?
C33 C34 H34C 109.5 . . ?
H34A C34 H34C 109.5 . . ?
H34B C34 H34C 109.5 . . ?
N2 C35 C36 127.2(9) . . ?
N2 C35 H35 116.4 . . ?
C36 C35 H35 116.4 . . ?
C41 C36 C37 121.6(9) . . ?
C41 C36 C35 122.6(9) . . ?
C37 C36 C35 115.7(9) . . ?
C38 C37 C36 120.5(10) . . ?
C38 C37 H37 119.8 . . ?
C36 C37 H37 119.8 . . ?
C37 C38 C39 120.1(10) . . ?
C37 C38 H38 120 . . ?
C39 C38 H38 120 . . ?
C38 C39 C40 119.8(9) . . ?
C38 C39 H39 120.1 . . ?
C40 C39 H39 120.1 . . ?
O12 C40 C39 125.8(9) . . ?
O12 C40 C41 113.5(8) . . ?
C39 C40 C41 120.7(10) . . ?
O5 C41 C36 126.6(8) . . ?
O5 C41 C40 116.3(9) . . ?
C36 C41 C40 117.1(9) . . ?
O12 C42 H42A 109.5 . . ?
O12 C42 H42B 109.5 . . ?
H42A C42 H42B 109.5 . . ?
O12 C42 H42C 109.5 . . ?
H42A C42 H42C 109.5 . . ?
H42B C42 H42C 109.5 . . ?
C44 C43 C28 121.2(10) . . ?
C44 C43 H43 119.4 . . ?
C28 C43 H43 119.4 . . ?
C43 C44 C45 118.3(9) . . ?
C43 C44 H44 120.8 . . ?
C45 C44 H44 120.8 . . ?
C44 C45 C46 122.6(10) . . ?
C44 C45 H45 118.7 . . ?
C46 C45 H45 118.7 . . ?
O7 C46 C45 125.9(9) . . ?
O7 C46 C27 115.0(8) . . ?
C45 C46 C27 119.0(9) . . ?
O7 C47 H47A 109.5 . . ?
O7 C47 H47B 109.5 . . ?
H47A C47 H47B 109.5 . . ?
O7 C47 H47C 109.5 . . ?
H47A C47 H47C 109.5 . . ?
H47B C47 H47C 109.5 . . ?
N3 C48 C49 126.6(9) . . ?
N3 C48 H48 116.7 . . ?
C49 C48 H48 116.7 . . ?
C50 C49 C54 118.5(9) . . ?
C50 C49 C48 115.4(9) . . ?
C54 C49 C48 126.1(9) . . ?
C49 C50 C51 121.9(9) . . ?
C49 C50 H50 119.1 . . ?
C51 C50 H50 119.1 . . ?
C52 C51 C50 117.9(9) . . ?
C52 C51 H51 121 . . ?
C50 C51 H51 121 . . ?
C53 C52 C51 122.5(10) . . ?
C53 C52 H52 118.7 . . ?
C51 C52 H52 118.7 . . ?
C52 C53 O10 128.8(9) . . ?
C52 C53 C54 121.4(9) . . ?
O10 C53 C54 109.6(8) . . ?
O4 C54 C53 120.7(8) . . ?
O4 C54 C49 121.6(8) . . ?
C53 C54 C49 117.7(8) . . ?
O10 C55 H55A 109.5 . . ?
O10 C55 H55B 109.5 . . ?
H55A C55 H55B 109.5 . . ?
O10 C55 H55C 109.5 . . ?
H55A C55 H55C 109.5 . . ?
H55B C55 H55C 109.5 . . ?
C57 C56 O16 125.6(10) . . ?
C57 C56 C61 122.9(11) . . ?
O16 C56 C61 111.5(9) . . ?
C58 C57 C56 120.3(11) . . ?
C58 C57 H57 119.8 . . ?
C56 C57 H57 119.8 . . ?
C59 C58 C57 119.6(11) . . ?
C59 C58 H58 120.2 . . ?
C57 C58 H58 120.2 . . ?
C58 C59 C60 121.6(11) . . ?
C58 C59 H59 119.2 . . ?
C60 C59 H59 119.2 . . ?
C59 C60 C61 120.7(10) . . ?
C59 C60 C62 116.0(10) . . ?
C61 C60 C62 123.3(9) . . ?
O15 C61 C56 119.1(10) . . ?
O15 C61 C60 126.0(10) . . ?
C56 C61 C60 115.0(9) . . ?
N7 C62 C60 127.6(10) . . ?
N7 C62 H62 116.2 . . ?
C60 C62 H62 116.2 . . ?
N7 C64 C66 111.3(8) . . ?
N7 C64 H64A 109.4 . . ?
C66 C64 H64A 109.4 . . ?
N7 C64 H64B 109.4 . . ?
C66 C64 H64B 109.4 . . ?
H64A C64 H64B 108 . . ?
C68 C66 C67 110.0(8) . . ?
C68 C66 C85 107.1(9) . . ?
C67 C66 C85 107.4(9) . . ?
C68 C66 C64 109.5(8) . . ?
C67 C66 C64 111.0(9) . . ?
C85 C66 C64 111.8(8) . . ?
N9 C67 C66 109.7(8) . . ?
N9 C67 H67A 109.7 . . ?
C66 C67 H67A 109.7 . . ?
N9 C67 H67B 109.7 . . ?
C66 C67 H67B 109.7 . . ?
H67A C67 H67B 108.2 . . ?
C66 C68 N8 112.0(9) . . ?
C66 C68 H68A 109.2 . . ?
N8 C68 H68A 109.2 . . ?
C66 C68 H68B 109.2 . . ?
N8 C68 H68B 109.2 . . ?
H68A C68 H68B 107.9 . . ?
N8 C69 C70 129.2(10) . . ?
N8 C69 H69 115.4 . . ?
C70 C69 H69 115.4 . . ?
C69 C70 C75 124.3(10) . . ?
C69 C70 C71 117.6(10) . . ?
C75 C70 C71 118.0(10) . . ?
C72 C71 C70 121.2(10) . . ?
C72 C71 H71 119.4 . . ?
C70 C71 H71 119.4 . . ?
C71 C72 C73 120.2(10) . . ?
C71 C72 H72 119.9 . . ?
C73 C72 H72 119.9 . . ?
C74 C73 C72 120.4(11) . . ?
C74 C73 H73 119.8 . . ?
C72 C73 H73 119.8 . . ?
O14 C74 C73 126.8(10) . . ?
O14 C74 C75 113.6(9) . . ?
C73 C74 C75 119.0(11) . . ?
O18 C75 C70 124.9(9) . . ?
O18 C75 C74 114.1(9) . . ?
C70 C75 C74 121.0(10) . . ?
O14 C76 H76A 109.5 . . ?
O14 C76 H76B 109.5 . . ?
H76A C76 H76B 109.5 . . ?
O14 C76 H76C 109.5 . . ?
H76A C76 H76C 109.5 . . ?
H76B C76 H76C 109.5 . . ?
N9 C77 C78 126.7(10) . . ?
N9 C77 H77 116.7 . . ?
C78 C77 H77 116.7 . . ?
C79 C78 C77 116.4(9) . . ?
C79 C78 C83 119.3(9) . . ?
C77 C78 C83 124.2(9) . . ?
C78 C79 C80 120.5(10) . . ?
C78 C79 H79 119.8 . . ?
C80 C79 H79 119.8 . . ?
C81 C80 C79 122.0(10) . . ?
C81 C80 H80 119 . . ?
C79 C80 H80 119 . . ?
C80 C81 C86 117.4(10) . . ?
C80 C81 H81 121.3 . . ?
C86 C81 H81 121.3 . . ?
O17 C83 C86 121.1(9) . . ?
O17 C83 C78 122.7(9) . . ?
C86 C83 C78 116.2(9) . . ?
O9 C088 H08A 109.5 . . ?
O9 C088 H08B 109.5 . . ?
H08A C088 H08B 109.5 . . ?
O9 C088 H08C 109.5 . . ?
H08A C088 H08C 109.5 . . ?
H08B C088 H08C 109.5 . . ?
O19 C87 H87A 109.5 . . ?
O19 C87 H87B 109.5 . . ?
H87A C87 H87B 109.5 . . ?
O19 C87 H87C 109.5 . . ?
H87A C87 H87C 109.5 . . ?
H87B C87 H87C 109.5 . . ?
O16 C113 H11A 109.5 . . ?
O16 C113 H11B 109.5 . . ?
H11A C113 H11B 109.5 . . ?
O16 C113 H11C 109.5 . . ?
H11A C113 H11C 109.5 . . ?
H11B C113 H11C 109.5 . . ?
C29 N1 C30 113.6(7) . . ?
C29 N1 Ni2 128.4(6) . . ?
C30 N1 Ni2 116.7(6) . . ?
C35 N2 C31 115.3(8) . . ?
C35 N2 Ni2 124.5(6) . . ?
C31 N2 Ni2 115.2(6) . . ?
C48 N3 C32 116.4(8) . . ?
C48 N3 Ni2 126.6(6) . . ?
C32 N3 Ni2 115.2(6) . . ?
C19 N4 C10 114.6(9) . . ?
C19 N4 Ni1 127.6(8) . . ?
C10 N4 Ni1 115.0(7) . . ?
C7 N5 C8 114.9(8) . . ?
C7 N5 Ni1 125.0(7) . . ?
C8 N5 Ni1 116.0(6) . . ?
C12 N6 C9 116.2(9) . . ?
C12 N6 Ni1 125.4(7) . . ?
C9 N6 Ni1 115.7(6) . . ?
C62 N7 C64 117.8(9) . . ?
C62 N7 Ni3 124.8(7) . . ?
C64 N7 Ni3 114.4(6) . . ?
C69 N8 C68 118.3(9) . . ?
C69 N8 Ni3 124.8(8) . . ?
C68 N8 Ni3 115.2(6) . . ?
C77 N9 C67 114.5(8) . . ?
C77 N9 Ni3 126.1(7) . . ?
C67 N9 Ni3 117.5(6) . . ?
O31 N13 O30 119.1(8) . . ?
O31 N13 O30 119.1(8) . 2 ?
O30 N13 O30 121.7(15) . 2 ?
C1 O1 Ni1 129.2(6) . . ?
C1 O1 Gd1 132.6(6) . . ?
Ni1 O1 Gd1 96.0(2) . . ?
C84 O2 Ni1 128.4(6) . . ?
C84 O2 Gd1 132.6(6) . . ?
Ni1 O2 Gd1 95.9(2) . . ?
C21 O3 Ni1 129.9(7) . . ?
C21 O3 Gd1 131.4(6) . . ?
Ni1 O3 Gd1 94.9(3) . . ?
C54 O4 Ni2 130.2(5) . . ?
C54 O4 Gd1 127.9(5) . . ?
Ni2 O4 Gd1 95.3(2) . . ?
C41 O5 Ni2 127.5(6) . . ?
C41 O5 Gd1 134.1(6) . . ?
Ni2 O5 Gd1 96.2(2) . . ?
C27 O6 Ni2 127.5(6) . . ?
C27 O6 Gd1 130.2(5) . . ?
Ni2 O6 Gd1 95.8(2) . . ?
C46 O7 C47 118.0(7) . . ?
C46 O7 Gd1 111.7(5) . . ?
C47 O7 Gd1 129.6(5) . . ?
C17 O8 C18 116.6(8) . . ?
C2 O9 C088 116.1(7) . . ?
C2 O9 Gd1 114.6(5) . . ?
C088 O9 Gd1 129.3(5) . . ?
C53 O10 C55 113.5(7) . . ?
C53 O10 Gd1 115.6(5) . . ?
C55 O10 Gd1 130.7(6) . . ?
C40 O12 C42 116.9(7) . . ?
C40 O12 Gd1 114.4(5) . . ?
C42 O12 Gd1 128.7(5) . . ?
C25 O13 C26 114.1(8) . . ?
C25 O13 Gd1 115.3(6) . . ?
C26 O13 Gd1 130.5(6) . . ?
C74 O14 C76 117.0(8) . . ?
C74 O14 Gd2 112.0(5) . . ?
C76 O14 Gd2 130.3(6) . . ?
C61 O15 Ni3 128.2(7) . . ?
C61 O15 Gd2 129.7(6) . . ?
Ni3 O15 Gd2 96.2(2) . . ?
C56 O16 C113 117.6(8) . . ?
C56 O16 Gd2 113.0(5) . . ?
C113 O16 Gd2 129.4(6) . . ?
C86 O19 C87 116.6(7) . . ?
C86 O19 Gd2 112.6(5) . . ?
C87 O19 Gd2 130.8(5) . . ?
C83 O17 Ni3 129.7(6) . . ?
C83 O17 Gd2 127.9(5) . . ?
Ni3 O17 Gd2 95.2(2) . . ?
C75 O18 Ni3 126.4(6) . . ?
C75 O18 Gd2 128.8(6) . . ?
Ni3 O18 Gd2 95.4(2) . . ?
O3 Ni1 N5 161.0(3) . . ?
O3 Ni1 N4 86.6(3) . . ?
N5 Ni1 N4 87.1(3) . . ?
O3 Ni1 N6 110.2(3) . . ?
N5 Ni1 N6 87.4(3) . . ?
N4 Ni1 N6 87.3(3) . . ?
O3 Ni1 O2 78.4(3) . . ?
N5 Ni1 O2 110.3(3) . . ?
N4 Ni1 O2 161.9(3) . . ?
N6 Ni1 O2 88.5(3) . . ?
O3 Ni1 O1 76.7(2) . . ?
N5 Ni1 O1 88.6(3) . . ?
N4 Ni1 O1 109.7(3) . . ?
N6 Ni1 O1 162.3(3) . . ?
O2 Ni1 O1 76.8(2) . . ?
O3 Ni1 Gd1 47.10(18) . . ?
N5 Ni1 Gd1 127.3(2) . . ?
N4 Ni1 Gd1 127.0(2) . . ?
N6 Ni1 Gd1 127.3(2) . . ?
O2 Ni1 Gd1 45.73(18) . . ?
O1 Ni1 Gd1 45.60(16) . . ?
N1 Ni2 O5 160.9(3) . . ?
N1 Ni2 O4 110.2(3) . . ?
O5 Ni2 O4 77.4(2) . . ?
N1 Ni2 N3 87.5(3) . . ?
O5 Ni2 N3 110.7(3) . . ?
O4 Ni2 N3 87.6(3) . . ?
N1 Ni2 N2 87.8(3) . . ?
O5 Ni2 N2 87.5(3) . . ?
O4 Ni2 N2 160.9(3) . . ?
N3 Ni2 N2 86.9(3) . . ?
N1 Ni2 O6 88.5(3) . . ?
O5 Ni2 O6 76.0(2) . . ?
O4 Ni2 O6 77.2(2) . . ?
N3 Ni2 O6 161.8(3) . . ?
N2 Ni2 O6 110.7(3) . . ?
N1 Ni2 Gd1 127.1(2) . . ?
O5 Ni2 Gd1 45.85(18) . . ?
O4 Ni2 Gd1 46.28(16) . . ?
N3 Ni2 Gd1 127.1(2) . . ?
N2 Ni2 Gd1 127.1(2) . . ?
O6 Ni2 Gd1 45.46(16) . . ?
N9 Ni3 O18 164.6(3) . . ?
N9 Ni3 O17 89.9(3) . . ?
O18 Ni3 O17 77.0(2) . . ?
N9 Ni3 N8 85.9(3) . . ?
O18 Ni3 N8 90.0(3) . . ?
O17 Ni3 N8 106.6(3) . . ?
N9 Ni3 O15 107.0(3) . . ?
O18 Ni3 O15 78.5(2) . . ?
O17 Ni3 O15 77.7(2) . . ?
N8 Ni3 O15 166.6(3) . . ?
N9 Ni3 N7 86.7(3) . . ?
O18 Ni3 N7 108.1(3) . . ?
O17 Ni3 N7 164.4(3) . . ?
N8 Ni3 N7 88.3(3) . . ?
O15 Ni3 N7 88.7(3) . . ?
N9 Ni3 Gd2 127.5(2) . . ?
O18 Ni3 Gd2 46.71(16) . . ?
O17 Ni3 Gd2 46.87(17) . . ?
N8 Ni3 Gd2 128.5(2) . . ?
O15 Ni3 Gd2 45.76(17) . . ?
N7 Ni3 Gd2 126.1(2) . . ?
O6 Gd1 O1 177.2(2) . . ?
O6 Gd1 O2 112.3(2) . . ?
O1 Gd1 O2 65.3(2) . . ?
O6 Gd1 O5 64.56(19) . . ?
O1 Gd1 O5 117.9(2) . . ?
O2 Gd1 O5 176.76(19) . . ?
O6 Gd1 O4 65.63(19) . . ?
O1 Gd1 O4 113.7(2) . . ?
O2 Gd1 O4 115.1(2) . . ?
O5 Gd1 O4 64.9(2) . . ?
O6 Gd1 O3 116.7(2) . . ?
O1 Gd1 O3 64.0(2) . . ?
O2 Gd1 O3 65.2(2) . . ?
O5 Gd1 O3 115.0(2) . . ?
O4 Gd1 O3 177.55(19) . . ?
O6 Gd1 O13 69.09(19) . . ?
O1 Gd1 O13 113.0(2) . . ?
O2 Gd1 O13 111.68(19) . . ?
O5 Gd1 O13 66.69(19) . . ?
O4 Gd1 O13 123.82(19) . . ?
O3 Gd1 O13 57.4(2) . . ?
O6 Gd1 O10 112.35(19) . . ?
O1 Gd1 O10 65.6(2) . . ?
O2 Gd1 O10 68.5(2) . . ?
O5 Gd1 O10 113.22(19) . . ?
O4 Gd1 O10 56.95(19) . . ?
O3 Gd1 O10 121.74(19) . . ?
O13 Gd1 O10 178.45(18) . . ?
O6 Gd1 O7 56.74(18) . . ?
O1 Gd1 O7 122.24(19) . . ?
O2 Gd1 O7 66.65(19) . . ?
O5 Gd1 O7 110.27(19) . . ?
O4 Gd1 O7 114.39(18) . . ?
O3 Gd1 O7 68.02(18) . . ?
O13 Gd1 O7 60.03(18) . . ?
O10 Gd1 O7 121.15(18) . . ?
O6 Gd1 O12 113.96(19) . . ?
O1 Gd1 O12 68.87(19) . . ?
O2 Gd1 O12 124.81(19) . . ?
O5 Gd1 O12 57.26(18) . . ?
O4 Gd1 O12 110.29(19) . . ?
O3 Gd1 O12 68.2(2) . . ?
O13 Gd1 O12 61.62(18) . . ?
O10 Gd1 O12 116.95(17) . . ?
O7 Gd1 O12 119.36(18) . . ?
O6 Gd1 O9 123.96(18) . . ?
O1 Gd1 O9 57.23(19) . . ?
O2 Gd1 O9 114.64(18) . . ?
O5 Gd1 O9 68.49(18) . . ?
O4 Gd1 O9 67.92(17) . . ?
O3 Gd1 O9 109.68(18) . . ?
O13 Gd1 O9 117.02(17) . . ?
O10 Gd1 O9 61.77(17) . . ?
O7 Gd1 O9 176.86(18) . . ?
O12 Gd1 O9 57.50(17) . . ?
O6 Gd1 Ni1 140.43(14) . . ?
O1 Gd1 Ni1 38.42(15) . . ?
O2 Gd1 Ni1 38.36(15) . . ?
O5 Gd1 Ni1 143.61(14) . . ?
O4 Gd1 Ni1 140.84(14) . . ?
O3 Gd1 Ni1 37.96(15) . . ?
O13 Gd1 Ni1 95.34(13) . . ?
O10 Gd1 Ni1 83.89(13) . . ?
O7 Gd1 Ni1 83.81(13) . . ?
O12 Gd1 Ni1 86.45(13) . . ?
O9 Gd1 Ni1 95.60(12) . . ?
O15 Gd2 O15 112.7(3) 2_556 . ?
O15 Gd2 O18 65.31(19) 2_556 2_556 ?
O15 Gd2 O18 117.17(19) . 2_556 ?
O15 Gd2 O18 117.17(19) 2_556 . ?
O15 Gd2 O18 65.31(19) . . ?
O18 Gd2 O18 176.0(3) 2_556 . ?
O15 Gd2 O17 177.0(2) 2_556 . ?
O15 Gd2 O17 64.58(19) . . ?
O18 Gd2 O17 114.36(19) 2_556 . ?
O18 Gd2 O17 63.35(19) . . ?
O15 Gd2 O17 64.58(19) 2_556 2_556 ?
O15 Gd2 O17 177.00(19) . 2_556 ?
O18 Gd2 O17 63.35(19) 2_556 2_556 ?
O18 Gd2 O17 114.36(19) . 2_556 ?
O17 Gd2 O17 118.1(3) . 2_556 ?
O15 Gd2 O16 56.47(19) 2_556 2_556 ?
O15 Gd2 O16 67.38(19) . 2_556 ?
O18 Gd2 O16 114.96(19) 2_556 2_556 ?
O18 Gd2 O16 68.73(19) . 2_556 ?
O17 Gd2 O16 122.24(19) . 2_556 ?
O17 Gd2 O16 109.65(18) 2_556 2_556 ?
O15 Gd2 O16 67.38(19) 2_556 . ?
O15 Gd2 O16 56.47(19) . . ?
O18 Gd2 O16 68.73(19) 2_556 . ?
O18 Gd2 O16 114.96(19) . . ?
O17 Gd2 O16 109.65(18) . . ?
O17 Gd2 O16 122.24(19) 2_556 . ?
O16 Gd2 O16 64.5(3) 2_556 . ?
O15 Gd2 O19 125.65(18) 2_556 . ?
O15 Gd2 O19 113.13(18) . . ?
O18 Gd2 O19 68.79(17) 2_556 . ?
O18 Gd2 O19 107.46(17) . . ?
O17 Gd2 O19 55.86(17) . . ?
O17 Gd2 O19 69.87(18) 2_556 . ?
O16 Gd2 O19 175.75(17) 2_556 . ?
O16 Gd2 O19 119.53(16) . . ?
O15 Gd2 O19 113.13(18) 2_556 2_556 ?
O15 Gd2 O19 125.65(18) . 2_556 ?
O18 Gd2 O19 107.46(17) 2_556 2_556 ?
O18 Gd2 O19 68.79(17) . 2_556 ?
O17 Gd2 O19 69.87(18) . 2_556 ?
O17 Gd2 O19 55.86(17) 2_556 2_556 ?
O16 Gd2 O19 119.53(16) 2_556 2_556 ?
O16 Gd2 O19 175.75(17) . 2_556 ?
O19 Gd2 O19 56.5(2) . 2_556 ?
O15 Gd2 O14 70.50(19) 2_556 . ?
O15 Gd2 O14 109.19(19) . . ?
O18 Gd2 O14 124.85(18) 2_556 . ?
O18 Gd2 O14 55.18(18) . . ?
O17 Gd2 O14 111.40(19) . . ?
O17 Gd2 O14 68.89(18) 2_556 . ?
O16 Gd2 O14 58.37(18) 2_556 . ?
O16 Gd2 O14 121.10(18) . . ?
O19 Gd2 O14 118.11(17) . . ?
O19 Gd2 O14 62.42(17) 2_556 . ?
O15 Gd2 O14 109.19(19) 2_556 2_556 ?
O15 Gd2 O14 70.50(19) . 2_556 ?
O18 Gd2 O14 55.18(18) 2_556 2_556 ?
O18 Gd2 O14 124.85(18) . 2_556 ?
O17 Gd2 O14 68.89(18) . 2_556 ?
O17 Gd2 O14 111.40(19) 2_556 2_556 ?
O16 Gd2 O14 121.10(18) 2_556 2_556 ?
O16 Gd2 O14 58.37(18) . 2_556 ?
O19 Gd2 O14 62.42(17) . 2_556 ?
O19 Gd2 O14 118.11(17) 2_556 2_556 ?
O14 Gd2 O14 179.5(3) . 2_556 ?
O2 C84 C17 119.3(9) . . ?
O2 C84 C13 123.5(9) . . ?
C17 C84 C13 117.1(9) . . ?
C11 C82 H82A 109.5 . . ?
C11 C82 H82B 109.5 . . ?
H82A C82 H82B 109.5 . . ?
C11 C82 H82C 109.5 . . ?
H82A C82 H82C 109.5 . . ?
H82B C82 H82C 109.5 . . ?
C25 C24 C23 121.8(12) . . ?
C25 C24 H24 119.1 . . ?
C23 C24 H24 119.1 . . ?
C66 C85 H85A 109.5 . . ?
C66 C85 H85B 109.5 . . ?
H85A C85 H85B 109.5 . . ?
C66 C85 H85C 109.5 . . ?
H85A C85 H85C 109.5 . . ?
H85B C85 H85C 109.5 . . ?
C83 C86 C81 124.4(10) . . ?
C83 C86 O19 110.4(9) . . ?
C81 C86 O19 125.0(9) . . ?
O34 N14 O33 142(2) . . ?
O34 N14 O32 108.4(19) . . ?
O33 N14 O32 108.1(19) . . ?

loop_
_geom_bond_atom_site_label_1
_geom_bond_atom_site_label_2
_geom_bond_distance
_geom_bond_site_symmetry_2
_geom_bond_publ_flag
C1 O1 1.293(10) . ?
C1 C2 1.420(12) . ?
C1 C6 1.426(11) . ?
C2 O9 1.361(9) . ?
C2 C3 1.361(11) . ?
C3 C4 1.415(12) . ?
C3 H3 0.93 . ?
C4 C5 1.383(13) . ?
C4 H4 0.93 . ?
C5 C6 1.394(11) . ?
C5 H5 0.93 . ?
C6 C7 1.476(12) . ?
C7 N5 1.282(10) . ?
C7 H7 0.93 . ?
C8 N5 1.438(11) . ?
C8 C11 1.572(14) . ?
C8 H8A 0.97 . ?
C8 H8B 0.97 . ?
C9 N6 1.488(12) . ?
C9 C11 1.545(12) . ?
C9 H9A 0.97 . ?
C9 H9B 0.97 . ?
C10 N4 1.482(12) . ?
C10 C11 1.567(13) . ?
C10 H10A 0.97 . ?
C10 H10B 0.97 . ?
C11 C82 1.568(13) . ?
C12 N6 1.230(11) . ?
C12 C13 1.486(13) . ?
C12 H12 0.93 . ?
C13 C84 1.383(13) . ?
C13 C14 1.419(13) . ?
C14 C15 1.367(13) . ?
C14 H14 0.93 . ?
C15 C16 1.406(13) . ?
C15 H15 0.93 . ?
C16 C17 1.371(12) . ?
C16 H16 0.93 . ?
C17 C84 1.366(12) . ?
C17 O8 1.393(10) . ?
C18 O8 1.427(10) . ?
C18 H18A 0.96 . ?
C18 H18B 0.96 . ?
C18 H18C 0.96 . ?
C19 N4 1.277(12) . ?
C19 C20 1.417(14) . ?
C19 H19 0.93 . ?
C20 C21 1.374(14) . ?
C20 C22 1.438(14) . ?
C21 O3 1.304(11) . ?
C21 C25 1.455(14) . ?
C22 C23 1.404(16) . ?
C22 H22 0.93 . ?
C23 C24 1.400(15) . ?
C23 H23 0.93 . ?
C25 C24 1.349(13) . ?
C25 O13 1.382(11) . ?
C26 O13 1.426(10) . ?
C26 H26A 0.96 . ?
C26 H26B 0.96 . ?
C26 H26C 0.96 . ?
C27 O6 1.315(9) . ?
C27 C28 1.380(11) . ?
C27 C46 1.401(11) . ?
C28 C43 1.399(11) . ?
C28 C29 1.464(12) . ?
C29 N1 1.298(10) . ?
C29 H29 0.93 . ?
C30 N1 1.491(11) . ?
C30 C33 1.529(12) . ?
C30 H30A 0.97 . ?
C30 H30B 0.97 . ?
C31 N2 1.488(10) . ?
C31 C33 1.519(11) . ?
C31 H31A 0.97 . ?
C31 H31B 0.97 . ?
C32 N3 1.489(10) . ?
C32 C33 1.567(11) . ?
C32 H32A 0.97 . ?
C32 H32B 0.97 . ?
C33 C34 1.547(11) . ?
C34 H34A 0.96 . ?
C34 H34B 0.96 . ?
C34 H34C 0.96 . ?
C35 N2 1.269(11) . ?
C35 C36 1.451(12) . ?
C35 H35 0.93 . ?
C36 C41 1.366(12) . ?
C36 C37 1.419(12) . ?
C37 C38 1.358(13) . ?
C37 H37 0.93 . ?
C38 C39 1.394(13) . ?
C38 H38 0.93 . ?
C39 C40 1.395(13) . ?
C39 H39 0.93 . ?
C40 O12 1.381(11) . ?
C40 C41 1.441(12) . ?
C41 O5 1.313(10) . ?
C42 O12 1.463(10) . ?
C42 H42A 0.96 . ?
C42 H42B 0.96 . ?
C42 H42C 0.96 . ?
C43 C44 1.345(12) . ?
C43 H43 0.93 . ?
C44 C45 1.373(12) . ?
C44 H44 0.93 . ?
C45 C46 1.378(11) . ?
C45 H45 0.93 . ?
C46 O7 1.343(10) . ?
C47 O7 1.453(10) . ?
C47 H47A 0.96 . ?
C47 H47B 0.96 . ?
C47 H47C 0.96 . ?
C48 N3 1.287(10) . ?
C48 C49 1.424(12) . ?
C48 H48 0.93 . ?
C49 C50 1.387(12) . ?
C49 C54 1.419(12) . ?
C50 C51 1.394(12) . ?
C50 H50 0.93 . ?
C51 C52 1.364(12) . ?
C51 H51 0.93 . ?
C52 C53 1.334(12) . ?
C52 H52 0.93 . ?
C53 O10 1.379(10) . ?
C53 C54 1.406(11) . ?
C54 O4 1.335(9) . ?
C55 O10 1.423(10) . ?
C55 H55A 0.96 . ?
C55 H55B 0.96 . ?
C55 H55C 0.96 . ?
C56 C57 1.369(13) . ?
C56 O16 1.389(11) . ?
C56 C61 1.392(13) . ?
C57 C58 1.368(14) . ?
C57 H57 0.93 . ?
C58 C59 1.334(13) . ?
C58 H58 0.93 . ?
C59 C60 1.392(13) . ?
C59 H59 0.93 . ?
C60 C61 1.419(13) . ?
C60 C62 1.434(13) . ?
C61 O15 1.277(11) . ?
C62 N7 1.287(11) . ?
C62 H62 0.93 . ?
C64 N7 1.461(11) . ?
C64 C66 1.564(13) . ?
C64 H64A 0.97 . ?
C64 H64B 0.97 . ?
C66 C68 1.512(13) . ?
C66 C67 1.547(13) . ?
C66 C85 1.548(14) . ?
C67 N9 1.489(11) . ?
C67 H67A 0.97 . ?
C67 H67B 0.97 . ?
C68 N8 1.514(12) . ?
C68 H68A 0.97 . ?
C68 H68B 0.97 . ?
C69 N8 1.275(12) . ?
C69 C70 1.389(13) . ?
C69 H69 0.93 . ?
C70 C75 1.421(13) . ?
C70 C71 1.428(13) . ?
C71 C72 1.402(14) . ?
C71 H71 0.93 . ?
C72 C73 1.422(14) . ?
C72 H72 0.93 . ?
C73 C74 1.399(13) . ?
C73 H73 0.93 . ?
C74 O14 1.354(11) . ?
C74 C75 1.446(13) . ?
C75 O18 1.327(10) . ?
C76 O14 1.410(10) . ?
C76 H76A 0.96 . ?
C76 H76B 0.96 . ?
C76 H76C 0.96 . ?
C77 N9 1.311(11) . ?
C77 C78 1.454(13) . ?
C77 H77 0.93 . ?
C78 C79 1.373(12) . ?
C78 C83 1.458(12) . ?
C79 C80 1.408(13) . ?
C79 H79 0.93 . ?
C80 C81 1.358(14) . ?
C80 H80 0.93 . ?
C81 C86 1.392(12) . ?
C81 H81 0.93 . ?
C83 O17 1.304(10) . ?
C83 C86 1.389(12) . ?
C088 O9 1.434(9) . ?
C088 H08A 0.96 . ?
C088 H08B 0.96 . ?
C088 H08C 0.96 . ?
C87 O19 1.437(10) . ?
C87 H87A 0.96 . ?
C87 H87B 0.96 . ?
C87 H87C 0.96 . ?
C113 O16 1.413(10) . ?
C113 H11A 0.96 . ?
C113 H11B 0.96 . ?
C113 H11C 0.96 . ?
N1 Ni2 2.005(7) . ?
N2 Ni2 2.078(7) . ?
N3 Ni2 2.077(8) . ?
N4 Ni1 2.053(8) . ?
N5 Ni1 2.050(7) . ?
N6 Ni1 2.062(8) . ?
N7 Ni3 2.077(8) . ?
N8 Ni3 2.059(8) . ?
N9 Ni3 2.031(8) . ?
N13 O31 1.228(15) . ?
N13 O30 1.238(9) . ?
N13 O30 1.238(9) 2 ?
O1 Ni1 2.065(6) . ?
O1 Gd1 2.374(6) . ?
O2 C84 1.345(10) . ?
O2 Ni1 2.063(6) . ?
O2 Gd1 2.380(6) . ?
O3 Ni1 2.041(6) . ?
O3 Gd1 2.430(6) . ?
O4 Ni2 2.066(6) . ?
O4 Gd1 2.405(6) . ?
O5 Ni2 2.048(6) . ?
O5 Gd1 2.391(6) . ?
O6 Ni2 2.085(6) . ?
O6 Gd1 2.373(6) . ?
O7 Gd1 2.893(6) . ?
O9 Gd1 2.907(6) . ?
O10 Gd1 2.884(6) . ?
O12 Gd1 2.901(6) . ?
O13 Gd1 2.877(6) . ?
O14 Gd2 2.950(6) . ?
O15 Ni3 2.060(6) . ?
O15 Gd2 2.393(6) . ?
O16 Gd2 2.877(6) . ?
O19 C86 1.401(11) . ?
O19 Gd2 2.946(6) . ?
O17 Ni3 2.051(6) . ?
O17 Gd2 2.434(6) . ?
O18 Ni3 2.051(6) . ?
O18 Gd2 2.428(6) . ?
Ni1 Gd1 3.3054(14) . ?
Ni2 Gd1 3.3129(13) . ?
Ni3 Gd2 3.3214(13) . ?
Gd2 O15 2.393(6) 2_556 ?
Gd2 O18 2.428(6) 2_556 ?
Gd2 O17 2.434(6) 2_556 ?
Gd2 O16 2.877(6) 2_556 ?
Gd2 O19 2.946(6) 2_556 ?
Gd2 O14 2.950(6) 2_556 ?
C82 H82A 0.96 . ?
C82 H82B 0.96 . ?
C82 H82C 0.96 . ?
C24 H24 0.93 . ?
C85 H85A 0.96 . ?
C85 H85B 0.96 . ?
C85 H85C 0.96 . ?
N14 O34 1.22(3) . ?
N14 O33 1.24(3) . ?
N14 O32 1.26(3) . ?
